data_7007591
loop_
_publ_author_name
'Argent, Stephen P.'
'Adams, Harry'
'Riis-Johannessen, Thomas'
'Jeffery, John C.'
'Harding, Lindsay P.'
'Clegg, William'
'Harrington, Ross W.'
'Ward, Michael D.'

_publ_section_title
;
 Complexes of Ag(I), Hg(I) and Hg(II) with multidentate
 pyrazolyl-pyridine ligands: From mononuclear complexes to coordination
 polymers via helicates, a mesocate, a cage and a catenate.
;
_journal_issue 42
_journal_name_full 'Dalton transactions (Cambridge, England : 2003)'
_journal_page_first 4996
_journal_page_last 5013
_journal_paper_doi 10.1039/b607541j
_journal_year 2006
_chemical_formula_moiety 'C24 H20 Cl2 Hg2 N6 O8, C24 H20 Hg2 N6, 2(Cl O4)'
_chemical_formula_sum 'C48 H40 Cl4 Hg4 N12 O16'
_chemical_formula_weight 1985.08
_chemical_name_systematic
;

?

;
_space_group_IT_number 2
_symmetry_cell_setting triclinic
_symmetry_space_group_name_Hall '-P 1'
_symmetry_space_group_name_H-M 'P -1'
_atom_sites_solution_hydrogens geom
_atom_sites_solution_primary direct
_atom_sites_solution_secondary difmap
_audit_creation_method SHELXL-97
_cell_angle_alpha 84.768(5)
_cell_angle_beta 87.466(5)
_cell_angle_gamma 89.353(5)
_cell_formula_units_Z 2
_cell_length_a 11.744(4)
_cell_length_b 14.504(4)
_cell_length_c 15.839(5)
_cell_measurement_reflns_used 942
_cell_measurement_temperature 150(2)
_cell_measurement_theta_max 53.580
_cell_measurement_theta_min 5.170
_cell_volume 2684.0(14)
_computing_cell_refinement 'Bruker SMART'
_computing_data_collection 'Bruker SMART'
_computing_data_reduction 'Bruker SAINT'
_computing_molecular_graphics 'Bruker SHELXTL'
_computing_publication_material 'Bruker SHELXTL'
_computing_structure_refinement 'SHELXL-97 (Sheldrick, 1997)'
_computing_structure_solution 'SHELXS-97 (Sheldrick, 1990)'
_diffrn_ambient_temperature 150(2)
_diffrn_detector_area_resol_mean 100
_diffrn_measured_fraction_theta_full 0.965
_diffrn_measured_fraction_theta_max 0.965
_diffrn_measurement_device_type 'Bruker P4'
_diffrn_measurement_method '\w scans'
_diffrn_radiation_monochromator graphite
_diffrn_radiation_source 'fine-focus sealed tube'
_diffrn_radiation_type MoK\a
_diffrn_radiation_wavelength 0.71073
_diffrn_reflns_av_R_equivalents 0.0829
_diffrn_reflns_av_sigmaI/netI 0.1031
_diffrn_reflns_limit_h_max 15
_diffrn_reflns_limit_h_min -14
_diffrn_reflns_limit_k_max 18
_diffrn_reflns_limit_k_min -18
_diffrn_reflns_limit_l_max 20
_diffrn_reflns_limit_l_min -20
_diffrn_reflns_number 30500
_diffrn_reflns_theta_full 27.57
_diffrn_reflns_theta_max 27.57
_diffrn_reflns_theta_min 1.29
_diffrn_standards_decay_% 0
_diffrn_standards_interval_count 0
_diffrn_standards_interval_time 0
_diffrn_standards_number 0
_exptl_absorpt_coefficient_mu 11.687
_exptl_absorpt_correction_T_max 0.3878
_exptl_absorpt_correction_T_min 0.1054
_exptl_absorpt_correction_type multi-scan
_exptl_absorpt_process_details sadabs
_exptl_crystal_colour COLOURLESS
_exptl_crystal_density_diffrn 2.456
_exptl_crystal_density_method 'not measured'
_exptl_crystal_description BLOCK
_exptl_crystal_F_000 1856
_exptl_crystal_size_max 0.35
_exptl_crystal_size_mid 0.15
_exptl_crystal_size_min 0.10
_refine_diff_density_max 2.845
_refine_diff_density_min -2.065
_refine_diff_density_rms 0.282
_refine_ls_extinction_method none
_refine_ls_goodness_of_fit_ref 0.989
_refine_ls_hydrogen_treatment constr
_refine_ls_matrix_type full
_refine_ls_number_parameters 772
_refine_ls_number_reflns 11992
_refine_ls_number_restraints 146
_refine_ls_restrained_S_all 0.989
_refine_ls_R_factor_all 0.0847
_refine_ls_R_factor_gt 0.0546
_refine_ls_shift/su_max 0.001
_refine_ls_shift/su_mean 0.000
_refine_ls_structure_factor_coef Fsqd
_refine_ls_weighting_details 'calc w=1/[\s^2^(Fo^2^)+(0.0631P)^2^+0.0000P] where P=(Fo^2^+2Fc^2^)/3'
_refine_ls_weighting_scheme calc
_refine_ls_wR_factor_gt 0.1265
_refine_ls_wR_factor_ref 0.1426
_reflns_number_gt 8480
_reflns_number_total 11992
_reflns_threshold_expression >2sigma(I)
_cod_data_source_file b607541j.txt
_cod_data_source_block imw322m
_cod_depositor_comments
;
The following automatic conversions were performed:
'_symmetry_cell_setting' value 'Triclinic' changed to 'triclinic'
according to '/home/saulius/struct/CIF-dictionaries/cif_core.dic'
dictionary named 'cif_core.dic' version 2.4.1 from 2010-06-29.

Automatic conversion script
Id: cif_fix_enum 1527 2010-12-29 10:47:43Z saulius 
;
_cod_original_sg_symbol_H-M P-1
_cod_database_code 7007591

loop_
_symmetry_equiv_pos_as_xyz
'x, y, z'
'-x, -y, -z'

loop_
_atom_site_label
_atom_site_type_symbol
_atom_site_fract_x
_atom_site_fract_y
_atom_site_fract_z
_atom_site_U_iso_or_equiv
_atom_site_adp_type
_atom_site_occupancy
_atom_site_symmetry_multiplicity
_atom_site_calc_flag
_atom_site_refinement_flags
_atom_site_disorder_assembly
_atom_site_disorder_group
Hg1 Hg 0.20053(3) 0.23219(3) 0.13732(2) 0.03066(11) Uani 1 1 d . A .
Hg2 Hg 0.12531(4) 0.14299(3) 0.27206(2) 0.03416(12) Uani 1 1 d . . .
Hg3 Hg 0.25544(3) 0.29284(3) 0.63634(2) 0.03225(12) Uani 1 1 d . . .
Hg4 Hg 0.36099(4) 0.22797(3) 0.76346(2) 0.03326(12) Uani 1 1 d . . .
N11A N 0.3867(7) 0.2925(6) 0.0984(5) 0.0310(19) Uani 1 1 d . . .
C12A C 0.3955(8) 0.3426(7) 0.0236(6) 0.028(2) Uani 1 1 d . A .
C13A C 0.4986(9) 0.3863(7) -0.0071(6) 0.034(2) Uani 1 1 d . . .
H13A H 0.5034 0.4206 -0.0611 0.041 Uiso 1 1 calc R A .
C14A C 0.5913(9) 0.3779(7) 0.0431(7) 0.036(2) Uani 1 1 d . A .
H14A H 0.6612 0.4069 0.0243 0.043 Uiso 1 1 calc R . .
C15A C 0.5821(10) 0.3273(8) 0.1205(7) 0.041(3) Uani 1 1 d . . .
H15A H 0.6452 0.3205 0.1561 0.049 Uiso 1 1 calc R A .
C16A C 0.4770(9) 0.2855(8) 0.1459(6) 0.034(2) Uani 1 1 d . A .
H16A H 0.4705 0.2507 0.1997 0.041 Uiso 1 1 calc R . .
N21A N 0.1996(7) 0.3036(5) 0.0045(5) 0.0255(17) Uani 1 1 d . . .
N22A N 0.1171(7) 0.3285(6) -0.0505(5) 0.0286(19) Uani 1 1 d . A .
C23A C 0.1556(9) 0.3886(7) -0.1130(6) 0.033(2) Uani 1 1 d . . .
H23A H 0.1131 0.4159 -0.1586 0.040 Uiso 1 1 calc R A .
C24A C 0.2690(9) 0.4041(7) -0.0996(6) 0.032(2) Uani 1 1 d . A .
H24A H 0.3201 0.4429 -0.1344 0.039 Uiso 1 1 calc R . .
C25A C 0.2926(8) 0.3519(7) -0.0256(6) 0.026(2) Uani 1 1 d . A .
C31A C 0.0063(8) 0.2818(7) -0.0447(6) 0.030(2) Uani 1 1 d . . .
H31A H 0.0147 0.2237 -0.0727 0.036 Uiso 1 1 calc R A .
H31B H -0.0487 0.3218 -0.0769 0.036 Uiso 1 1 calc R . .
C32A C -0.0430(8) 0.2590(7) 0.0434(6) 0.027(2) Uani 1 1 d . A .
C33A C -0.0629(8) 0.3246(7) 0.1009(6) 0.027(2) Uani 1 1 d . . .
H33A H -0.0418 0.3872 0.0859 0.032 Uiso 1 1 calc R A .
C34A C -0.1135(8) 0.2993(7) 0.1803(6) 0.029(2) Uani 1 1 d . A .
H34A H -0.1255 0.3447 0.2195 0.035 Uiso 1 1 calc R . .
C35A C -0.1469(8) 0.2084(7) 0.2034(6) 0.029(2) Uani 1 1 d . . .
C36A C -0.1283(8) 0.1427(7) 0.1463(7) 0.036(3) Uani 1 1 d . A .
H36A H -0.1522 0.0807 0.1610 0.043 Uiso 1 1 calc R . .
C37A C -0.0746(9) 0.1669(7) 0.0676(6) 0.033(2) Uani 1 1 d . . .
H37A H -0.0591 0.1207 0.0297 0.040 Uiso 1 1 calc R A .
C38A C -0.2145(9) 0.1814(8) 0.2869(6) 0.038(3) Uani 1 1 d . A .
H38A H -0.2786 0.2256 0.2924 0.046 Uiso 1 1 calc R . .
H38B H -0.2473 0.1192 0.2843 0.046 Uiso 1 1 calc R . .
N41A N -0.0403(7) 0.1460(6) 0.3651(5) 0.0311(19) Uani 1 1 d . A .
N42A N -0.1469(6) 0.1801(6) 0.3625(5) 0.0289(18) Uani 1 1 d . . .
C43A C -0.1897(9) 0.1910(7) 0.4416(6) 0.034(2) Uani 1 1 d . A .
H43A H -0.2639 0.2130 0.4558 0.041 Uiso 1 1 calc R . .
C44A C -0.1087(9) 0.1651(7) 0.4968(6) 0.033(2) Uani 1 1 d . . .
H44A H -0.1137 0.1655 0.5568 0.040 Uiso 1 1 calc R A .
C45A C -0.0168(9) 0.1377(6) 0.4471(6) 0.027(2) Uani 1 1 d . A .
N51A N 0.1728(7) 0.0875(5) 0.4083(5) 0.0281(18) Uani 1 1 d . A .
C52A C 0.0952(8) 0.1039(7) 0.4716(6) 0.025(2) Uani 1 1 d . . .
C53A C 0.1229(9) 0.0855(7) 0.5559(6) 0.036(3) Uani 1 1 d . A .
H53A H 0.0685 0.0961 0.6003 0.043 Uiso 1 1 calc R . .
C54A C 0.2314(9) 0.0513(8) 0.5750(6) 0.037(3) Uani 1 1 d . . .
H54A H 0.2525 0.0406 0.6323 0.044 Uiso 1 1 calc R A .
C55A C 0.3071(9) 0.0334(8) 0.5096(7) 0.037(3) Uani 1 1 d . A .
H55A H 0.3800 0.0076 0.5215 0.045 Uiso 1 1 calc R . .
C56A C 0.2765(9) 0.0531(8) 0.4266(7) 0.036(3) Uani 1 1 d . . .
H56A H 0.3297 0.0422 0.3816 0.044 Uiso 1 1 calc R A .
N11B N 0.0890(7) 0.3454(6) 0.5802(5) 0.0309(19) Uani 1 1 d . . .
C12B C 0.0848(9) 0.3598(7) 0.4957(6) 0.031(2) Uani 1 1 d . . .
C13B C -0.0174(10) 0.3904(8) 0.4588(7) 0.042(3) Uani 1 1 d . . .
H13B H -0.0218 0.4003 0.3989 0.050 Uiso 1 1 calc R . .
C14B C -0.1107(10) 0.4055(8) 0.5112(7) 0.042(3) Uani 1 1 d . . .
H14B H -0.1805 0.4260 0.4875 0.050 Uiso 1 1 calc R . .
C15B C -0.1040(9) 0.3912(8) 0.5974(7) 0.043(3) Uani 1 1 d . . .
H15B H -0.1686 0.4012 0.6337 0.052 Uiso 1 1 calc R . .
C16B C -0.0024(9) 0.3622(8) 0.6306(7) 0.036(2) Uani 1 1 d . . .
H16B H 0.0035 0.3538 0.6904 0.043 Uiso 1 1 calc R . .
N21B N 0.2763(7) 0.3001(6) 0.4831(5) 0.035(2) Uani 1 1 d . . .
N22B N 0.3629(8) 0.3049(6) 0.4232(5) 0.035(2) Uani 1 1 d . . .
C23B C 0.3325(12) 0.3507(9) 0.3500(7) 0.049(3) Uani 1 1 d . . .
H23B H 0.3788 0.3622 0.2995 0.059 Uiso 1 1 calc R . .
C24B C 0.2224(12) 0.3773(9) 0.3627(7) 0.048(3) Uani 1 1 d . . .
H24B H 0.1768 0.4112 0.3225 0.058 Uiso 1 1 calc R . .
C25B C 0.1888(9) 0.3459(7) 0.4450(6) 0.031(2) Uani 1 1 d . . .
C31B C 0.4677(9) 0.2539(8) 0.4384(7) 0.038(3) Uani 1 1 d . . .
H31C H 0.5237 0.2721 0.3915 0.046 Uiso 1 1 calc R . .
H31D H 0.4524 0.1871 0.4370 0.046 Uiso 1 1 calc R . .
C32B C 0.5203(8) 0.2682(7) 0.5211(6) 0.031(2) Uani 1 1 d . . .
C33B C 0.5343(8) 0.3580(7) 0.5460(6) 0.032(2) Uani 1 1 d . . .
H33B H 0.5130 0.4105 0.5096 0.039 Uiso 1 1 calc R . .
C34B C 0.5790(9) 0.3695(9) 0.6231(7) 0.043(3) Uani 1 1 d . . .
H34B H 0.5857 0.4299 0.6407 0.051 Uiso 1 1 calc R . .
C35B C 0.6147(8) 0.2928(8) 0.6758(6) 0.033(2) Uani 1 1 d . . .
C36B C 0.6047(9) 0.2058(8) 0.6513(7) 0.034(2) Uani 1 1 d . . .
H36B H 0.6317 0.1540 0.6861 0.040 Uiso 1 1 calc R . .
C37B C 0.5552(9) 0.1930(8) 0.5759(7) 0.038(3) Uani 1 1 d . . .
H37B H 0.5447 0.1318 0.5608 0.045 Uiso 1 1 calc R . .
C38B C 0.6654(10) 0.3131(8) 0.7595(7) 0.043(3) Uani 1 1 d . . .
H38C H 0.7496 0.3105 0.7531 0.052 Uiso 1 1 calc R . .
H38D H 0.6435 0.3767 0.7721 0.052 Uiso 1 1 calc R . .
N41B N 0.5194(7) 0.2221(6) 0.8437(5) 0.0300(19) Uani 1 1 d . . .
N42B N 0.6279(7) 0.2482(6) 0.8309(5) 0.034(2) Uani 1 1 d . . .
C43B C 0.6914(9) 0.2171(8) 0.8985(7) 0.036(2) Uani 1 1 d . . .
H43B H 0.7703 0.2275 0.9043 0.043 Uiso 1 1 calc R . .
C44B C 0.6194(8) 0.1680(7) 0.9559(6) 0.032(2) Uani 1 1 d . . .
H44B H 0.6376 0.1379 1.0094 0.038 Uiso 1 1 calc R . .
C45B C 0.5127(8) 0.1718(7) 0.9188(6) 0.027(2) Uani 1 1 d . . .
N51B N 0.3200(7) 0.1401(6) 0.8923(5) 0.0253(17) Uani 1 1 d . . .
C52B C 0.4030(8) 0.1284(7) 0.9480(6) 0.025(2) Uani 1 1 d . . .
C53B C 0.3875(9) 0.0818(7) 1.0276(7) 0.036(2) Uani 1 1 d . . .
H53B H 0.4477 0.0768 1.0659 0.044 Uiso 1 1 calc R . .
C54B C 0.2833(9) 0.0428(7) 1.0501(6) 0.034(2) Uani 1 1 d . . .
H54B H 0.2705 0.0086 1.1037 0.041 Uiso 1 1 calc R . .
C55B C 0.1962(8) 0.0546(7) 0.9923(6) 0.030(2) Uani 1 1 d . . .
H55B H 0.1226 0.0301 1.0069 0.036 Uiso 1 1 calc R . .
C56B C 0.2183(9) 0.1015(7) 0.9151(6) 0.030(2) Uani 1 1 d . . .
H56B H 0.1594 0.1072 0.8756 0.036 Uiso 1 1 calc R . .
Cl1 Cl 0.1774(2) 0.50093(17) 0.13953(15) 0.0326(6) Uani 1 1 d . . .
O11 O 0.1495(8) 0.4084(5) 0.1745(5) 0.048(2) Uani 1 1 d . . .
O12 O 0.1344(9) 0.5162(6) 0.0570(5) 0.059(2) Uani 1 1 d . . .
O13 O 0.1257(6) 0.5656(5) 0.1933(5) 0.0418(19) Uani 1 1 d . . .
O14 O 0.2985(7) 0.5100(7) 0.1361(6) 0.068(3) Uani 1 1 d . . .
Cl2 Cl 0.0526(2) -0.10179(19) 0.22705(15) 0.0352(6) Uani 0.37(2) 1 d PD A 1
O21 O -0.0666(11) -0.1285(17) 0.2518(11) 0.047(7) Uiso 0.37(2) 1 d PDU A 1
O22 O 0.1185(19) -0.1854(12) 0.2334(14) 0.068(9) Uiso 0.37(2) 1 d PDU A 1
O23 O 0.0880(17) -0.0380(10) 0.2825(9) 0.029(5) Uiso 0.37(2) 1 d PDU A 1
O24 O 0.0509(17) -0.0620(14) 0.1406(7) 0.032(6) Uiso 0.37(2) 1 d PDU A 1
Cl2' Cl 0.0526(2) -0.10179(19) 0.22705(15) 0.0352(6) Uani 0.357(19) 1 d PD B 2
O21' O -0.0363(16) -0.1704(13) 0.2469(12) 0.045(7) Uiso 0.357(19) 1 d PDU B 2
O22' O 0.1552(14) -0.1375(17) 0.2642(15) 0.093(11) Uiso 0.357(19) 1 d PDU B 2
O23' O 0.0180(18) -0.0186(9) 0.2645(11) 0.039(7) Uiso 0.357(19) 1 d PDU B 2
O24' O 0.068(2) -0.0851(17) 0.1377(7) 0.040(18) Uiso 0.357(19) 1 d PDU B 2
Cl2$ Cl 0.0526(2) -0.10179(19) 0.22705(15) 0.0352(6) Uani 0.273(19) 1 d PD C 3
O21$ O -0.0556(16) -0.061(2) 0.2510(18) 0.070(12) Uiso 0.273(19) 1 d PDU C 3
O22$ O 0.142(2) -0.0513(17) 0.2609(17) 0.054(10) Uiso 0.273(19) 1 d PDU C 3
O23$ O 0.055(3) -0.1963(10) 0.2568(16) 0.055(10) Uiso 0.273(19) 1 d PDU C 3
O24$ O 0.065(3) -0.092(2) 0.1356(8) 0.04(2) Uiso 0.273(19) 1 d PDU C 3
Cl3 Cl 0.3109(2) 0.52899(18) 0.67154(15) 0.0339(6) Uani 1 1 d . . .
O31 O 0.2053(6) 0.5033(6) 0.7150(5) 0.0423(19) Uani 1 1 d . . .
O32 O 0.3254(6) 0.4785(5) 0.5973(4) 0.0383(18) Uani 1 1 d . . .
O33 O 0.3075(8) 0.6264(6) 0.6452(5) 0.060(3) Uani 1 1 d . . .
O34 O 0.4034(7) 0.5085(7) 0.7261(5) 0.056(2) Uani 1 1 d . . .
Cl4 Cl 0.47052(19) 0.96625(16) 0.75095(14) 0.0281(5) Uani 1 1 d . . .
O41 O 0.4745(7) 0.9041(6) 0.6865(5) 0.057(2) Uani 1 1 d . . .
O42 O 0.4131(8) 1.0480(6) 0.7190(5) 0.053(2) Uani 1 1 d . . .
O43 O 0.4096(6) 0.9259(6) 0.8255(5) 0.049(2) Uani 1 1 d . . .
O44 O 0.5844(6) 0.9886(6) 0.7710(5) 0.052(2) Uani 1 1 d . . .

loop_
_atom_site_aniso_label
_atom_site_aniso_U_11
_atom_site_aniso_U_22
_atom_site_aniso_U_33
_atom_site_aniso_U_23
_atom_site_aniso_U_13
_atom_site_aniso_U_12
Hg1 0.0382(2) 0.0290(2) 0.0239(2) -0.00018(15) 0.00424(16) -0.00197(17)
Hg2 0.0458(3) 0.0323(2) 0.0235(2) -0.00087(16) 0.00618(17) -0.00492(18)
Hg3 0.0360(2) 0.0328(2) 0.0283(2) 0.00026(16) -0.01084(16) -0.00224(17)
Hg4 0.0393(2) 0.0355(2) 0.0259(2) -0.00454(17) -0.01019(16) 0.00520(18)
N11A 0.032(5) 0.035(5) 0.026(4) -0.001(4) -0.001(3) -0.006(4)
C12A 0.031(5) 0.031(6) 0.025(5) -0.017(4) 0.006(4) 0.003(4)
C13A 0.041(6) 0.031(6) 0.029(5) 0.004(4) 0.000(4) 0.001(5)
C14A 0.025(5) 0.033(6) 0.048(7) 0.003(5) 0.002(5) -0.001(4)
C15A 0.040(7) 0.034(7) 0.049(7) -0.005(5) -0.013(5) 0.005(5)
C16A 0.036(6) 0.038(6) 0.028(5) -0.002(5) 0.004(4) -0.001(5)
N21A 0.025(4) 0.024(4) 0.029(4) -0.008(3) -0.003(3) 0.004(3)
N22A 0.028(4) 0.038(5) 0.020(4) -0.001(4) -0.005(3) -0.007(4)
C23A 0.036(6) 0.034(6) 0.028(5) 0.002(4) -0.001(4) 0.001(5)
C24A 0.040(6) 0.029(6) 0.027(5) 0.004(4) 0.000(4) 0.000(5)
C25A 0.029(5) 0.024(5) 0.027(5) -0.007(4) -0.003(4) -0.005(4)
C31A 0.022(5) 0.038(6) 0.029(5) 0.001(4) -0.004(4) -0.002(4)
C32A 0.025(5) 0.028(6) 0.027(5) 0.001(4) -0.003(4) -0.001(4)
C33A 0.028(5) 0.029(6) 0.025(5) -0.005(4) -0.009(4) 0.001(4)
C34A 0.023(5) 0.034(6) 0.033(5) -0.009(4) -0.005(4) 0.002(4)
C35A 0.023(5) 0.033(6) 0.029(5) 0.004(4) 0.000(4) -0.003(4)
C36A 0.027(5) 0.031(6) 0.051(7) -0.005(5) -0.001(5) -0.010(5)
C37A 0.034(6) 0.029(6) 0.038(6) -0.008(5) -0.007(4) -0.007(5)
C38A 0.028(6) 0.052(7) 0.034(6) 0.000(5) -0.006(4) -0.012(5)
N41A 0.024(4) 0.042(5) 0.028(4) -0.004(4) 0.002(3) -0.004(4)
N42A 0.021(4) 0.032(5) 0.033(5) 0.002(4) -0.004(3) -0.001(3)
C43A 0.032(6) 0.040(7) 0.030(5) -0.010(5) 0.008(4) 0.004(5)
C44A 0.040(6) 0.030(6) 0.028(5) 0.004(4) 0.003(4) 0.005(5)
C45A 0.041(6) 0.019(5) 0.022(5) -0.007(4) 0.005(4) -0.006(4)
N51A 0.036(5) 0.021(4) 0.026(4) 0.002(3) 0.001(3) 0.000(4)
C52A 0.024(5) 0.029(5) 0.020(5) 0.012(4) 0.001(4) -0.007(4)
C53A 0.043(6) 0.037(6) 0.026(5) 0.002(4) 0.008(4) -0.009(5)
C54A 0.042(7) 0.039(7) 0.028(5) 0.012(5) -0.015(5) -0.006(5)
C55A 0.028(6) 0.038(7) 0.047(7) -0.006(5) -0.006(5) 0.003(5)
C56A 0.029(6) 0.040(7) 0.040(6) -0.008(5) 0.006(5) 0.006(5)
N11B 0.028(5) 0.039(5) 0.027(4) 0.000(4) -0.008(3) -0.003(4)
C12B 0.034(6) 0.026(6) 0.033(5) -0.006(4) -0.009(4) -0.002(4)
C13B 0.048(7) 0.041(7) 0.037(6) -0.002(5) -0.006(5) -0.009(5)
C14B 0.037(6) 0.039(7) 0.050(7) 0.003(5) -0.021(5) -0.001(5)
C15B 0.026(6) 0.050(8) 0.052(7) -0.003(6) -0.004(5) -0.003(5)
C16B 0.030(6) 0.043(7) 0.033(6) 0.006(5) -0.005(4) -0.006(5)
N21B 0.035(5) 0.042(6) 0.028(5) -0.008(4) 0.004(4) -0.003(4)
N22B 0.041(5) 0.036(5) 0.028(5) -0.009(4) 0.006(4) -0.002(4)
C23B 0.077(9) 0.051(8) 0.020(5) -0.001(5) 0.003(5) -0.011(7)
C24B 0.067(9) 0.051(8) 0.028(6) -0.006(5) -0.004(5) 0.012(6)
C25B 0.044(6) 0.032(6) 0.018(5) -0.005(4) -0.006(4) -0.002(5)
C31B 0.042(7) 0.038(6) 0.036(6) -0.014(5) 0.013(5) -0.009(5)
C32B 0.022(5) 0.039(6) 0.032(5) -0.008(5) 0.009(4) -0.002(4)
C33B 0.028(5) 0.031(6) 0.039(6) -0.005(5) 0.004(4) -0.006(4)
C34B 0.038(6) 0.052(8) 0.040(6) -0.014(6) 0.005(5) -0.020(6)
C35B 0.027(5) 0.037(6) 0.034(6) 0.005(5) 0.006(4) -0.007(5)
C36B 0.033(6) 0.031(6) 0.036(6) 0.000(5) 0.003(4) -0.004(5)
C37B 0.034(6) 0.027(6) 0.051(7) -0.006(5) 0.006(5) -0.004(5)
C38B 0.046(7) 0.040(7) 0.042(6) 0.009(5) -0.011(5) -0.018(5)
N41B 0.024(4) 0.032(5) 0.034(5) 0.001(4) -0.008(3) -0.008(4)
N42B 0.025(5) 0.033(5) 0.043(5) -0.004(4) -0.007(4) -0.006(4)
C43B 0.035(6) 0.036(6) 0.040(6) -0.009(5) -0.013(5) 0.002(5)
C44B 0.032(6) 0.032(6) 0.032(5) -0.001(4) -0.013(4) 0.001(4)
C45B 0.024(5) 0.032(6) 0.025(5) -0.009(4) 0.000(4) -0.007(4)
N51B 0.025(4) 0.030(5) 0.022(4) -0.007(3) -0.002(3) -0.003(3)
C52B 0.029(5) 0.022(5) 0.024(5) -0.004(4) -0.001(4) -0.001(4)
C53B 0.032(6) 0.029(6) 0.050(7) -0.011(5) -0.003(5) 0.008(5)
C54B 0.044(6) 0.031(6) 0.028(5) -0.004(4) -0.002(4) 0.003(5)
C55B 0.026(5) 0.030(6) 0.035(6) -0.006(4) -0.001(4) 0.000(4)
C56B 0.033(6) 0.029(6) 0.028(5) -0.005(4) -0.004(4) 0.002(4)
Cl1 0.0387(14) 0.0299(14) 0.0304(12) -0.0086(10) -0.0028(10) -0.0051(11)
O11 0.078(6) 0.028(4) 0.037(4) -0.001(3) -0.004(4) -0.009(4)
O12 0.106(8) 0.044(5) 0.025(4) -0.001(4) -0.011(4) 0.010(5)
O13 0.045(5) 0.043(5) 0.040(4) -0.018(4) 0.000(3) 0.005(4)
O14 0.042(5) 0.086(7) 0.083(7) -0.041(6) 0.015(5) -0.010(5)
Cl2 0.0355(14) 0.0443(16) 0.0270(12) -0.0097(11) -0.0021(10) 0.0026(11)
Cl2' 0.0355(14) 0.0443(16) 0.0270(12) -0.0097(11) -0.0021(10) 0.0026(11)
Cl2$ 0.0355(14) 0.0443(16) 0.0270(12) -0.0097(11) -0.0021(10) 0.0026(11)
Cl3 0.0386(14) 0.0341(14) 0.0284(12) -0.0003(10) -0.0001(10) -0.0045(11)
O31 0.038(4) 0.050(5) 0.037(4) 0.000(4) 0.005(3) -0.004(4)
O32 0.040(4) 0.045(5) 0.029(4) -0.005(3) -0.002(3) 0.007(4)
O33 0.089(7) 0.031(5) 0.057(6) 0.006(4) 0.021(5) -0.003(5)
O34 0.046(5) 0.079(7) 0.046(5) -0.013(5) -0.011(4) 0.005(5)
Cl4 0.0267(12) 0.0294(13) 0.0286(12) -0.0031(10) -0.0034(9) -0.0024(10)
O41 0.042(5) 0.067(6) 0.067(6) -0.043(5) 0.015(4) -0.009(4)
O42 0.072(6) 0.038(5) 0.050(5) 0.002(4) -0.022(4) 0.012(4)
O43 0.035(4) 0.065(6) 0.044(5) 0.006(4) 0.001(3) -0.007(4)
O44 0.031(4) 0.076(7) 0.048(5) 0.005(4) -0.014(3) -0.014(4)

loop_
_atom_type_symbol
_atom_type_description
_atom_type_scat_dispersion_real
_atom_type_scat_dispersion_imag
_atom_type_scat_source
C C 0.0033 0.0016 'International Tables Vol C Tables 4.2.6.8 and 6.1.1.4'
H H 0.0000 0.0000 'International Tables Vol C Tables 4.2.6.8 and 6.1.1.4'
N N 0.0061 0.0033 'International Tables Vol C Tables 4.2.6.8 and 6.1.1.4'
O O 0.0106 0.0060 'International Tables Vol C Tables 4.2.6.8 and 6.1.1.4'
Cl Cl 0.1484 0.1585 'International Tables Vol C Tables 4.2.6.8 and 6.1.1.4'
Hg Hg -2.3894 9.2266 'International Tables Vol C Tables 4.2.6.8 and 6.1.1.4'

loop_
_geom_angle_atom_site_label_1
_geom_angle_atom_site_label_2
_geom_angle_atom_site_label_3
_geom_angle
_geom_angle_site_symmetry_1
_geom_angle_site_symmetry_3
_geom_angle_publ_flag
N21A Hg1 N11A 70.9(3) . . ?
N21A Hg1 Hg2 158.43(19) . . ?
N11A Hg1 Hg2 130.7(2) . . ?
N51A Hg2 N41A 70.8(3) . . ?
N51A Hg2 Hg1 143.5(2) . . ?
N41A Hg2 Hg1 137.3(2) . . ?
N51A Hg2 O23 74.5(4) . . ?
N41A Hg2 O23 84.2(5) . . ?
Hg1 Hg2 O23 122.4(3) . . ?
N11B Hg3 N21B 71.1(3) . . ?
N11B Hg3 Hg4 148.9(2) . . ?
N21B Hg3 Hg4 138.6(2) . . ?
N41B Hg4 N51B 70.9(3) . . ?
N41B Hg4 Hg3 150.7(2) . . ?
N51B Hg4 Hg3 137.79(19) . . ?
C16A N11A C12A 118.3(8) . . ?
C16A N11A Hg1 126.4(7) . . ?
C12A N11A Hg1 115.2(6) . . ?
N11A C12A C13A 122.1(9) . . ?
N11A C12A C25A 116.7(8) . . ?
C13A C12A C25A 121.1(9) . . ?
C14A C13A C12A 118.6(9) . . ?
C15A C14A C13A 119.4(10) . . ?
C14A C15A C16A 118.5(10) . . ?
N11A C16A C15A 123.1(10) . . ?
C25A N21A N22A 105.4(8) . . ?
C25A N21A Hg1 118.4(6) . . ?
N22A N21A Hg1 134.4(6) . . ?
C23A N22A N21A 111.4(8) . . ?
C23A N22A C31A 126.5(8) . . ?
N21A N22A C31A 121.6(8) . . ?
N22A C23A C24A 107.3(9) . . ?
C25A C24A C23A 105.8(9) . . ?
N21A C25A C24A 110.1(9) . . ?
N21A C25A C12A 118.1(9) . . ?
C24A C25A C12A 131.9(9) . . ?
N22A C31A C32A 115.4(8) . . ?
C33A C32A C37A 118.6(9) . . ?
C33A C32A C31A 123.4(9) . . ?
C37A C32A C31A 118.0(9) . . ?
C34A C33A C32A 120.3(9) . . ?
C33A C34A C35A 120.9(9) . . ?
C36A C35A C34A 119.2(9) . . ?
C36A C35A C38A 119.0(9) . . ?
C34A C35A C38A 121.6(9) . . ?
C35A C36A C37A 120.2(10) . . ?
C36A C37A C32A 120.7(9) . . ?
N42A C38A C35A 114.2(8) . . ?
C45A N41A N42A 105.2(8) . . ?
C45A N41A Hg2 113.5(6) . . ?
N42A N41A Hg2 137.7(6) . . ?
N41A N42A C43A 110.6(8) . . ?
N41A N42A C38A 122.7(8) . . ?
C43A N42A C38A 125.0(8) . . ?
C44A C43A N42A 108.1(9) . . ?
C43A C44A C45A 105.0(9) . . ?
N41A C45A C44A 111.1(10) . . ?
N41A C45A C52A 119.0(8) . . ?
C44A C45A C52A 129.9(9) . . ?
C56A N51A C52A 120.4(9) . . ?
C56A N51A Hg2 122.9(7) . . ?
C52A N51A Hg2 116.0(6) . . ?
N51A C52A C53A 120.1(9) . . ?
N51A C52A C45A 117.5(8) . . ?
C53A C52A C45A 122.4(9) . . ?
C52A C53A C54A 119.5(9) . . ?
C55A C54A C53A 119.1(10) . . ?
C54A C55A C56A 119.6(10) . . ?
N51A C56A C55A 121.3(9) . . ?
C12B N11B C16B 120.9(9) . . ?
C12B N11B Hg3 118.3(7) . . ?
C16B N11B Hg3 120.8(7) . . ?
N11B C12B C13B 119.8(10) . . ?
N11B C12B C25B 118.1(9) . . ?
C13B C12B C25B 122.1(9) . . ?
C14B C13B C12B 118.6(10) . . ?
C15B C14B C13B 120.5(11) . . ?
C14B C15B C16B 119.0(11) . . ?
N11B C16B C15B 121.3(10) . . ?
C25B N21B N22B 104.6(8) . . ?
C25B N21B Hg3 112.2(6) . . ?
N22B N21B Hg3 137.3(7) . . ?
C23B N22B N21B 112.2(10) . . ?
C23B N22B C31B 127.1(9) . . ?
N21B N22B C31B 120.3(9) . . ?
N22B C23B C24B 106.1(10) . . ?
C23B C24B C25B 107.5(11) . . ?
N21B C25B C24B 109.6(10) . . ?
N21B C25B C12B 118.1(9) . . ?
C24B C25B C12B 132.1(11) . . ?
N22B C31B C32B 114.8(8) . . ?
C37B C32B C33B 118.2(10) . . ?
C37B C32B C31B 121.2(10) . . ?
C33B C32B C31B 120.6(10) . . ?
C34B C33B C32B 119.7(11) . . ?
C33B C34B C35B 120.6(11) . . ?
C36B C35B C34B 120.1(10) . . ?
C36B C35B C38B 123.3(10) . . ?
C34B C35B C38B 116.6(10) . . ?
C35B C36B C37B 119.8(11) . . ?
C36B C37B C32B 121.4(10) . . ?
N42B C38B C35B 113.0(8) . . ?
N42B N41B C45B 106.5(8) . . ?
N42B N41B Hg4 135.6(6) . . ?
C45B N41B Hg4 117.4(6) . . ?
N41B N42B C43B 111.1(8) . . ?
N41B N42B C38B 122.2(8) . . ?
C43B N42B C38B 126.0(8) . . ?
C44B C43B N42B 106.8(9) . . ?
C43B C44B C45B 105.4(9) . . ?
N41B C45B C44B 110.2(8) . . ?
N41B C45B C52B 118.9(8) . . ?
C44B C45B C52B 130.9(9) . . ?
C52B N51B C56B 117.6(8) . . ?
C52B N51B Hg4 117.9(6) . . ?
C56B N51B Hg4 124.5(6) . . ?
N51B C52B C53B 123.2(9) . . ?
N51B C52B C45B 114.8(8) . . ?
C53B C52B C45B 121.9(9) . . ?
C54B C53B C52B 118.6(10) . . ?
C53B C54B C55B 118.5(10) . . ?
C56B C55B C54B 119.3(9) . . ?
N51B C56B C55B 122.7(9) . . ?
O12 Cl1 O14 110.6(6) . . ?
O12 Cl1 O13 109.6(5) . . ?
O14 Cl1 O13 110.3(5) . . ?
O12 Cl1 O11 109.2(5) . . ?
O14 Cl1 O11 108.3(6) . . ?
O13 Cl1 O11 108.8(5) . . ?
O23 Cl2 O22 112.3(8) . . ?
O23 Cl2 O24 112.3(8) . . ?
O22 Cl2 O24 111.1(9) . . ?
O23 Cl2 O21 108.3(8) . . ?
O22 Cl2 O21 106.4(8) . . ?
O24 Cl2 O21 106.0(8) . . ?
Cl2 O23 Hg2 136.0(10) . . ?
O31 Cl3 O34 110.2(5) . . ?
O31 Cl3 O33 108.7(5) . . ?
O34 Cl3 O33 110.1(6) . . ?
O31 Cl3 O32 109.1(4) . . ?
O34 Cl3 O32 109.8(5) . . ?
O33 Cl3 O32 108.9(5) . . ?
O42 Cl4 O41 107.8(5) . . ?
O42 Cl4 O43 109.4(5) . . ?
O41 Cl4 O43 110.5(5) . . ?
O42 Cl4 O44 109.6(5) . . ?
O41 Cl4 O44 109.6(5) . . ?
O43 Cl4 O44 110.0(5) . . ?

loop_
_geom_bond_atom_site_label_1
_geom_bond_atom_site_label_2
_geom_bond_distance
_geom_bond_site_symmetry_2
_geom_bond_publ_flag
Hg1 N21A 2.259(8) . ?
Hg1 N11A 2.398(8) . ?
Hg1 Hg2 2.5227(7) . ?
Hg2 N51A 2.322(8) . ?
Hg2 N41A 2.390(8) . ?
Hg2 O23 2.656(14) . ?
Hg3 N11B 2.279(8) . ?
Hg3 N21B 2.421(8) . ?
Hg3 Hg4 2.5149(8) . ?
Hg4 N41B 2.295(8) . ?
Hg4 N51B 2.340(8) . ?
N11A C16A 1.325(13) . ?
N11A C12A 1.334(13) . ?
C12A C13A 1.418(13) . ?
C12A C25A 1.465(13) . ?
C13A C14A 1.374(14) . ?
C14A C15A 1.371(15) . ?
C15A C16A 1.408(14) . ?
N21A C25A 1.350(12) . ?
N21A N22A 1.356(11) . ?
N22A C23A 1.326(12) . ?
N22A C31A 1.469(12) . ?
C23A C24A 1.383(14) . ?
C24A C25A 1.374(14) . ?
C31A C32A 1.497(13) . ?
C32A C33A 1.387(13) . ?
C32A C37A 1.405(13) . ?
C33A C34A 1.386(13) . ?
C34A C35A 1.392(13) . ?
C35A C36A 1.381(14) . ?
C35A C38A 1.533(13) . ?
C36A C37A 1.390(14) . ?
C38A N42A 1.464(12) . ?
N41A C45A 1.334(12) . ?
N41A N42A 1.342(11) . ?
N42A C43A 1.350(12) . ?
C43A C44A 1.347(14) . ?
C44A C45A 1.383(14) . ?
C45A C52A 1.454(14) . ?
N51A C56A 1.344(13) . ?
N51A C52A 1.360(12) . ?
C52A C53A 1.390(13) . ?
C53A C54A 1.397(15) . ?
C54A C55A 1.376(15) . ?
C55A C56A 1.383(15) . ?
N11B C12B 1.338(12) . ?
N11B C16B 1.342(13) . ?
C12B C13B 1.408(15) . ?
C12B C25B 1.454(14) . ?
C13B C14B 1.373(16) . ?
C14B C15B 1.367(15) . ?
C15B C16B 1.371(15) . ?
N21B C25B 1.352(13) . ?
N21B N22B 1.358(11) . ?
N22B C23B 1.344(14) . ?
N22B C31B 1.447(14) . ?
C23B C24B 1.356(18) . ?
C24B C25B 1.382(15) . ?
C31B C32B 1.505(14) . ?
C32B C37B 1.400(16) . ?
C32B C33B 1.408(14) . ?
C33B C34B 1.375(14) . ?
C34B C35B 1.400(16) . ?
C35B C36B 1.362(14) . ?
C35B C38B 1.531(14) . ?
C36B C37B 1.380(15) . ?
C38B N42B 1.460(13) . ?
N41B N42B 1.335(10) . ?
N41B C45B 1.337(12) . ?
N42B C43B 1.371(13) . ?
C43B C44B 1.370(15) . ?
C44B C45B 1.406(13) . ?
C45B C52B 1.478(12) . ?
N51B C52B 1.342(12) . ?
N51B C56B 1.345(12) . ?
C52B C53B 1.380(14) . ?
C53B C54B 1.373(14) . ?
C54B C55B 1.401(14) . ?
C55B C56B 1.360(14) . ?
Cl1 O12 1.419(8) . ?
Cl1 O14 1.429(9) . ?
Cl1 O13 1.436(7) . ?
Cl1 O11 1.440(8) . ?
Cl2 O23 1.410(11) . ?
Cl2 O22 1.430(12) . ?
Cl2 O24 1.437(11) . ?
Cl2 O21 1.483(11) . ?
Cl3 O31 1.427(7) . ?
Cl3 O34 1.430(8) . ?
Cl3 O33 1.437(8) . ?
Cl3 O32 1.444(7) . ?
Cl4 O42 1.421(8) . ?
Cl4 O41 1.421(7) . ?
Cl4 O43 1.435(8) . ?
Cl4 O44 1.436(7) . ?

loop_
_geom_torsion_atom_site_label_1
_geom_torsion_atom_site_label_2
_geom_torsion_atom_site_label_3
_geom_torsion_atom_site_label_4
_geom_torsion
_geom_torsion_site_symmetry_1
_geom_torsion_site_symmetry_2
_geom_torsion_site_symmetry_3
_geom_torsion_site_symmetry_4
_geom_torsion_publ_flag
N21A Hg1 Hg2 N51A -176.0(6) . . . . ?
N11A Hg1 Hg2 N51A 4.7(4) . . . . ?
N21A Hg1 Hg2 N41A -45.7(6) . . . . ?
N11A Hg1 Hg2 N41A 135.0(4) . . . . ?
N21A Hg1 Hg2 O23 75.0(7) . . . . ?
N11A Hg1 Hg2 O23 -104.4(6) . . . . ?
N11B Hg3 Hg4 N41B -139.0(6) . . . . ?
N21B Hg3 Hg4 N41B 61.9(5) . . . . ?
N11B Hg3 Hg4 N51B 27.0(5) . . . . ?
N21B Hg3 Hg4 N51B -132.1(4) . . . . ?
N21A Hg1 N11A C16A -179.7(9) . . . . ?
Hg2 Hg1 N11A C16A 0.0(10) . . . . ?
N21A Hg1 N11A C12A 4.9(6) . . . . ?
Hg2 Hg1 N11A C12A -175.4(5) . . . . ?
C16A N11A C12A C13A 1.6(14) . . . . ?
Hg1 N11A C12A C13A 177.4(7) . . . . ?
C16A N11A C12A C25A -177.6(8) . . . . ?
Hg1 N11A C12A C25A -1.8(11) . . . . ?
N11A C12A C13A C14A -1.4(15) . . . . ?
C25A C12A C13A C14A 177.8(9) . . . . ?
C12A C13A C14A C15A 0.6(16) . . . . ?
C13A C14A C15A C16A -0.1(16) . . . . ?
C12A N11A C16A C15A -1.0(15) . . . . ?
Hg1 N11A C16A C15A -176.3(8) . . . . ?
C14A C15A C16A N11A 0.3(16) . . . . ?
N11A Hg1 N21A C25A -7.8(6) . . . . ?
Hg2 Hg1 N21A C25A 172.8(5) . . . . ?
N11A Hg1 N21A N22A -170.2(9) . . . . ?
Hg2 Hg1 N21A N22A 10.4(12) . . . . ?
C25A N21A N22A C23A 0.8(10) . . . . ?
Hg1 N21A N22A C23A 164.7(7) . . . . ?
C25A N21A N22A C31A 172.5(8) . . . . ?
Hg1 N21A N22A C31A -23.6(13) . . . . ?
N21A N22A C23A C24A 0.4(11) . . . . ?
C31A N22A C23A C24A -170.8(9) . . . . ?
N22A C23A C24A C25A -1.4(12) . . . . ?
N22A N21A C25A C24A -1.7(10) . . . . ?
Hg1 N21A C25A C24A -168.7(7) . . . . ?
N22A N21A C25A C12A 177.0(8) . . . . ?
Hg1 N21A C25A C12A 10.0(11) . . . . ?
C23A C24A C25A N21A 1.9(12) . . . . ?
C23A C24A C25A C12A -176.6(10) . . . . ?
N11A C12A C25A N21A -5.2(13) . . . . ?
C13A C12A C25A N21A 175.7(9) . . . . ?
N11A C12A C25A C24A 173.2(10) . . . . ?
C13A C12A C25A C24A -6.0(16) . . . . ?
C23A N22A C31A C32A -149.4(10) . . . . ?
N21A N22A C31A C32A 40.3(13) . . . . ?
N22A C31A C32A C33A 56.4(13) . . . . ?
N22A C31A C32A C37A -126.1(10) . . . . ?
C37A C32A C33A C34A -0.3(14) . . . . ?
C31A C32A C33A C34A 177.1(9) . . . . ?
C32A C33A C34A C35A -1.1(14) . . . . ?
C33A C34A C35A C36A 0.6(15) . . . . ?
C33A C34A C35A C38A -173.3(9) . . . . ?
C34A C35A C36A C37A 1.3(15) . . . . ?
C38A C35A C36A C37A 175.3(9) . . . . ?
C35A C36A C37A C32A -2.8(15) . . . . ?
C33A C32A C37A C36A 2.3(15) . . . . ?
C31A C32A C37A C36A -175.4(9) . . . . ?
C36A C35A C38A N42A 112.6(11) . . . . ?
C34A C35A C38A N42A -73.5(13) . . . . ?
N51A Hg2 N41A C45A 15.8(6) . . . . ?
Hg1 Hg2 N41A C45A -135.5(6) . . . . ?
O23 Hg2 N41A C45A 91.4(7) . . . . ?
N51A Hg2 N41A N42A 170.2(10) . . . . ?
Hg1 Hg2 N41A N42A 18.9(11) . . . . ?
O23 Hg2 N41A N42A -114.2(10) . . . . ?
C45A N41A N42A C43A -1.2(11) . . . . ?
Hg2 N41A N42A C43A -157.0(8) . . . . ?
C45A N41A N42A C38A -166.8(8) . . . . ?
Hg2 N41A N42A C38A 37.5(14) . . . . ?
C35A C38A N42A N41A -41.1(14) . . . . ?
C35A C38A N42A C43A 155.4(10) . . . . ?
N41A N42A C43A C44A 1.1(12) . . . . ?
C38A N42A C43A C44A 166.2(9) . . . . ?
N42A C43A C44A C45A -0.5(12) . . . . ?
N42A N41A C45A C44A 0.9(11) . . . . ?
Hg2 N41A C45A C44A 163.4(7) . . . . ?
N42A N41A C45A C52A -178.7(8) . . . . ?
Hg2 N41A C45A C52A -16.2(11) . . . . ?
C43A C44A C45A N41A -0.3(11) . . . . ?
C43A C44A C45A C52A 179.3(10) . . . . ?
N41A Hg2 N51A C56A 175.2(8) . . . . ?
Hg1 Hg2 N51A C56A -38.0(9) . . . . ?
O23 Hg2 N51A C56A 86.1(9) . . . . ?
N41A Hg2 N51A C52A -14.1(6) . . . . ?
Hg1 Hg2 N51A C52A 132.6(6) . . . . ?
O23 Hg2 N51A C52A -103.3(8) . . . . ?
C56A N51A C52A C53A 0.3(14) . . . . ?
Hg2 N51A C52A C53A -170.6(7) . . . . ?
C56A N51A C52A C45A -177.7(9) . . . . ?
Hg2 N51A C52A C45A 11.4(11) . . . . ?
N41A C45A C52A N51A 3.8(13) . . . . ?
C44A C45A C52A N51A -175.8(9) . . . . ?
N41A C45A C52A C53A -174.1(9) . . . . ?
C44A C45A C52A C53A 6.3(16) . . . . ?
N51A C52A C53A C54A 0.9(15) . . . . ?
C45A C52A C53A C54A 178.7(9) . . . . ?
C52A C53A C54A C55A -2.4(16) . . . . ?
C53A C54A C55A C56A 2.8(16) . . . . ?
C52A N51A C56A C55A 0.1(15) . . . . ?
Hg2 N51A C56A C55A 170.4(8) . . . . ?
C54A C55A C56A N51A -1.7(16) . . . . ?
N21B Hg3 N11B C12B -3.9(7) . . . . ?
Hg4 Hg3 N11B C12B -169.5(5) . . . . ?
N21B Hg3 N11B C16B 176.6(8) . . . . ?
Hg4 Hg3 N11B C16B 11.0(10) . . . . ?
C16B N11B C12B C13B -1.8(15) . . . . ?
Hg3 N11B C12B C13B 178.6(7) . . . . ?
C16B N11B C12B C25B 176.2(9) . . . . ?
Hg3 N11B C12B C25B -3.4(12) . . . . ?
N11B C12B C13B C14B 0.5(16) . . . . ?
C25B C12B C13B C14B -177.4(10) . . . . ?
C12B C13B C14B C15B 0.1(17) . . . . ?
C13B C14B C15B C16B 0.4(17) . . . . ?
C12B N11B C16B C15B 2.5(16) . . . . ?
Hg3 N11B C16B C15B -178.0(8) . . . . ?
C14B C15B C16B N11B -1.7(17) . . . . ?
N11B Hg3 N21B C25B 11.0(6) . . . . ?
Hg4 Hg3 N21B C25B 179.7(5) . . . . ?
N11B Hg3 N21B N22B 158.7(11) . . . . ?
Hg4 Hg3 N21B N22B -32.6(11) . . . . ?
C25B N21B N22B C23B -0.5(11) . . . . ?
Hg3 N21B N22B C23B -149.7(9) . . . . ?
C25B N21B N22B C31B -172.9(8) . . . . ?
Hg3 N21B N22B C31B 37.8(14) . . . . ?
N21B N22B C23B C24B 0.4(13) . . . . ?
C31B N22B C23B C24B 172.2(10) . . . . ?
N22B C23B C24B C25B -0.1(13) . . . . ?
N22B N21B C25B C24B 0.4(11) . . . . ?
Hg3 N21B C25B C24B 158.4(7) . . . . ?
N22B N21B C25B C12B -174.9(8) . . . . ?
Hg3 N21B C25B C12B -16.9(11) . . . . ?
C23B C24B C25B N21B -0.2(13) . . . . ?
C23B C24B C25B C12B 174.2(11) . . . . ?
N11B C12B C25B N21B 14.4(14) . . . . ?
C13B C12B C25B N21B -167.7(9) . . . . ?
N11B C12B C25B C24B -159.6(11) . . . . ?
C13B C12B C25B C24B 18.3(18) . . . . ?
C23B N22B C31B C32B 137.7(11) . . . . ?
N21B N22B C31B C32B -51.1(12) . . . . ?
N22B C31B C32B C37B 131.0(10) . . . . ?
N22B C31B C32B C33B -48.2(12) . . . . ?
C37B C32B C33B C34B -1.4(14) . . . . ?
C31B C32B C33B C34B 177.8(9) . . . . ?
C32B C33B C34B C35B 2.4(15) . . . . ?
C33B C34B C35B C36B -0.5(16) . . . . ?
C33B C34B C35B C38B 178.8(9) . . . . ?
C34B C35B C36B C37B -2.5(15) . . . . ?
C38B C35B C36B C37B 178.3(10) . . . . ?
C35B C36B C37B C32B 3.5(16) . . . . ?
C33B C32B C37B C36B -1.5(15) . . . . ?
C31B C32B C37B C36B 179.2(9) . . . . ?
C36B C35B C38B N42B -41.8(15) . . . . ?
C34B C35B C38B N42B 138.9(10) . . . . ?
N51B Hg4 N41B N42B 172.1(10) . . . . ?
Hg3 Hg4 N41B N42B -17.8(12) . . . . ?
N51B Hg4 N41B C45B 2.2(7) . . . . ?
Hg3 Hg4 N41B C45B 172.3(5) . . . . ?
C45B N41B N42B C43B -1.5(11) . . . . ?
Hg4 N41B N42B C43B -172.2(7) . . . . ?
C45B N41B N42B C38B -172.9(9) . . . . ?
Hg4 N41B N42B C38B 16.4(15) . . . . ?
C35B C38B N42B N41B -44.0(14) . . . . ?
C35B C38B N42B C43B 145.8(10) . . . . ?
N41B N42B C43B C44B 0.7(12) . . . . ?
C38B N42B C43B C44B 171.8(10) . . . . ?
N42B C43B C44B C45B 0.3(11) . . . . ?
N42B N41B C45B C44B 1.6(11) . . . . ?
Hg4 N41B C45B C44B 174.3(6) . . . . ?
N42B N41B C45B C52B -176.5(8) . . . . ?
Hg4 N41B C45B C52B -3.8(12) . . . . ?
C43B C44B C45B N41B -1.2(12) . . . . ?
C43B C44B C45B C52B 176.6(10) . . . . ?
N41B Hg4 N51B C52B -0.3(6) . . . . ?
Hg3 Hg4 N51B C52B -173.1(5) . . . . ?
N41B Hg4 N51B C56B 178.7(8) . . . . ?
Hg3 Hg4 N51B C56B 5.9(9) . . . . ?
C56B N51B C52B C53B -2.2(14) . . . . ?
Hg4 N51B C52B C53B 176.8(7) . . . . ?
C56B N51B C52B C45B 179.5(8) . . . . ?
Hg4 N51B C52B C45B -1.4(10) . . . . ?
N41B C45B C52B N51B 3.5(13) . . . . ?
C44B C45B C52B N51B -174.2(10) . . . . ?
N41B C45B C52B C53B -174.8(9) . . . . ?
C44B C45B C52B C53B 7.5(16) . . . . ?
N51B C52B C53B C54B 2.2(15) . . . . ?
C45B C52B C53B C54B -179.7(9) . . . . ?
C52B C53B C54B C55B -2.0(15) . . . . ?
C53B C54B C55B C56B 2.1(15) . . . . ?
C52B N51B C56B C55B 2.3(14) . . . . ?
Hg4 N51B C56B C55B -176.7(7) . . . . ?
C54B C55B C56B N51B -2.2(15) . . . . ?
O22 Cl2 O23 Hg2 136.4(18) . . . . ?
O24 Cl2 O23 Hg2 10(2) . . . . ?
O21 Cl2 O23 Hg2 -106.4(19) . . . . ?
N51A Hg2 O23 Cl2 -177.5(18) . . . . ?
N41A Hg2 O23 Cl2 110.9(17) . . . . ?
Hg1 Hg2 O23 Cl2 -33.1(19) . . . . ?
